data_1518560
loop_
_publ_author_name
'Endo, Manami'
'Nakane, Yuta'
'Takahashi, Kiyonori'
'Hoshino, Norihisa'
'Takeda, Takashi'
'Noro, Shin-Ichiro'
'Nakamura, Takayoshi'
'Akutagawa, Tomoyuki'

_publ_section_title
;
 Mesophases and Ionic Conductivities of Simple Organic Salts of
 M(m-Iodobenzoate) (M = Li(+), Na(+), K(+), Rb(+), and Cs(+)).
;
_journal_issue 4
_journal_name_full 'The journal of physical chemistry. B'
_journal_page_first 1768
_journal_page_last 1777
_journal_paper_doi 10.1021/jp5112026
_journal_volume 119
_journal_year 2015
_chemical_formula_moiety 'C7 H6 I O3 Rb'
_chemical_formula_sum 'C7 H6 I O3 Rb'
_chemical_formula_weight 350.49
_space_group_crystal_system monoclinic
_space_group_IT_number 14
_space_group_name_Hall '-P 2ybc'
_space_group_name_H-M_alt 'P 1 21/c 1'
_symmetry_space_group_name_Hall '-P 2ybc'
_symmetry_space_group_name_H-M 'P 1 21/c 1'
_atom_sites_solution_hydrogens geom
_atom_sites_solution_primary direct
_atom_sites_solution_secondary difmap
_cell_angle_alpha 90.0000
_cell_angle_beta 105.8050
_cell_angle_gamma 90.0000
_cell_formula_units_Z 4
_cell_length_a 19.6879(3)
_cell_length_b 4.0010
_cell_length_c 12.0832(2)
_cell_measurement_reflns_used 8406
_cell_measurement_temperature 106
_cell_measurement_theta_max 68.25
_cell_measurement_theta_min 3.80
_cell_volume 915.83(2)
_computing_cell_refinement 'RAPID AUTO'
_computing_data_collection 'RAPID AUTO (Rigaku, ????)'
_computing_data_reduction 'RAPID AUTO'
_computing_molecular_graphics 'CrystalStructure 4.1'
_computing_publication_material 'CrystalStructure 4.1 (Rigaku, 2014)'
_computing_structure_refinement 'SHELXL97 (Sheldrick, 2008)'
_computing_structure_solution 'Il Milione (Burla, et al., 2007)'
_diffrn_ambient_temperature 106
_diffrn_detector_area_resol_mean 10.000
_diffrn_measured_fraction_theta_full 0.999
_diffrn_measured_fraction_theta_max 0.999
_diffrn_measurement_device_type 'Rigaku R-AXIS RAPID'
_diffrn_measurement_method \w
_diffrn_radiation_type 'Cu K\a'
_diffrn_radiation_wavelength 1.54187
_diffrn_reflns_av_R_equivalents 0.1505
_diffrn_reflns_Laue_measured_fraction_full 0.000
_diffrn_reflns_Laue_measured_fraction_max 0.000
_diffrn_reflns_limit_h_max 23
_diffrn_reflns_limit_h_min -23
_diffrn_reflns_limit_k_max 4
_diffrn_reflns_limit_k_min -4
_diffrn_reflns_limit_l_max 14
_diffrn_reflns_limit_l_min -14
_diffrn_reflns_number 14345
_diffrn_reflns_point_group_measured_fraction_full 0.000
_diffrn_reflns_point_group_measured_fraction_max 0.000
_diffrn_reflns_theta_full 68.250
_diffrn_reflns_theta_max 68.250
_diffrn_reflns_theta_min 4.669
_diffrn_standards_number 0
_exptl_absorpt_coefficient_mu 33.629
_exptl_absorpt_correction_T_max 0.186
_exptl_absorpt_correction_T_min 0.114
_exptl_absorpt_correction_type numerical
_exptl_absorpt_process_details 'NUMABS (Rigaku, 1999)'
_exptl_crystal_colour colorless
_exptl_crystal_density_diffrn 2.542
_exptl_crystal_density_method 'not measured'
_exptl_crystal_description needle
_exptl_crystal_F_000 648.00
_exptl_crystal_size_max 0.180
_exptl_crystal_size_mid 0.130
_exptl_crystal_size_min 0.050
_refine_diff_density_max 3.50
_refine_diff_density_min -4.38
_refine_ls_extinction_method none
_refine_ls_goodness_of_fit_ref 1.088
_refine_ls_hydrogen_treatment constr
_refine_ls_number_parameters 109
_refine_ls_number_reflns 1684
_refine_ls_number_restraints 0
_refine_ls_R_factor_all 0.0568
_refine_ls_R_factor_gt 0.0559
_refine_ls_shift/su_max 0.000
_refine_ls_structure_factor_coef Fsqd
_refine_ls_weighting_details 'w = 1/[\s^2^(Fo^2^)+(0.0834P)^2^+8.5205P] where P=(Fo^2^+2Fc^2^)/3'
_refine_ls_weighting_scheme calc
_refine_ls_wR_factor_gt 0.1441
_refine_ls_wR_factor_ref 0.1445
_reflns_number_gt 1661
_reflns_number_total 1684
_reflns_threshold_expression F^2^>2.0\s(F^2^)
_cod_data_source_file jp5112026_si_002.cif
_cod_data_source_block 131020-RbI(2Rb)
_cod_depositor_comments 'Adding full bibliography for 1518557--1518561.cif.'
_cod_original_cell_volume 915.82(2)
_cod_database_code 1518560

loop_
_symmetry_equiv_pos_site_id
_space_group_symop_operation_xyz
1 +X,+Y,+Z
2 -X,1/2+Y,1/2-Z
3 -X,-Y,-Z
4 +X,1/2-Y,1/2+Z

loop_
_atom_site_label
_atom_site_type_symbol
_atom_site_fract_x
_atom_site_fract_y
_atom_site_fract_z
_atom_site_U_iso_or_equiv
_atom_site_adp_type
_atom_site_occupancy
_atom_site_site_symmetry_multiplicity
_atom_site_calc_flag
_atom_site_refinement_flags
I1 I 0.56233(2) 0.19181(13) 0.37066(4) 0.0071(2) Uani 1 4 d .
Rb1 Rb 0.90602(4) 0.21331(19) 0.34399(6) 0.0065(3) Uani 1 4 d .
O1 O 0.8401(3) 0.7008(13) 0.4546(5) 0.0090(12) Uani 1 4 d .
O2 O 0.8828(3) 0.7793(14) 0.6439(5) 0.0103(12) Uani 1 4 d .
O3 O 0.9742(3) 0.2583(14) 0.6088(5) 0.0107(12) Uani 1 4 d .
C1 C 0.8323(4) 0.7087(18) 0.5531(7) 0.0055(16) Uani 1 4 d .
C3 C 0.7097(4) 0.4734(19) 0.4834(6) 0.0057(14) Uani 1 4 d .
C4 C 0.6445(4) 0.401(2) 0.5013(6) 0.0069(14) Uani 1 4 d .
C5 C 0.6310(4) 0.469(2) 0.6070(6) 0.0102(16) Uani 1 4 d .
C6 C 0.6831(4) 0.609(2) 0.6942(7) 0.0101(15) Uani 1 4 d .
C7 C 0.7480(4) 0.6860(19) 0.6775(7) 0.0086(17) Uani 1 4 d .
C8 C 0.7618(4) 0.617(2) 0.5714(6) 0.0052(14) Uani 1 4 d .
H3 H 0.71839 0.42518 0.4115 0.0068 Uiso 1 4 calc R
H5 H 0.58615 0.41956 0.61824 0.0122 Uiso 1 4 calc R
H6 H 0.67446 0.65219 0.76644 0.0121 Uiso 1 4 calc R
H7 H 0.78346 0.78593 0.73796 0.0103 Uiso 1 4 calc R

loop_
_atom_site_aniso_label
_atom_site_aniso_U_11
_atom_site_aniso_U_22
_atom_site_aniso_U_33
_atom_site_aniso_U_12
_atom_site_aniso_U_13
_atom_site_aniso_U_23
I1 0.0000(4) 0.0084(4) 0.0116(4) -0.00044(15) -0.0004(2) -0.00136(15)
Rb1 0.0000(5) 0.0096(5) 0.0112(5) 0.0005(2) 0.0037(3) 0.0003(3)
O1 0.000(3) 0.017(3) 0.012(3) -0.002(2) 0.004(2) -0.001(2)
O2 0.000(3) 0.014(3) 0.016(3) -0.002(2) -0.000(2) 0.002(2)
O3 0.000(3) 0.014(3) 0.019(3) 0.001(2) 0.006(2) 0.000(2)
C1 0.000(4) 0.004(4) 0.013(4) -0.000(3) 0.003(3) -0.000(3)
C3 0.000(3) 0.008(4) 0.009(3) 0.003(3) 0.002(3) -0.000(3)
C4 0.000(3) 0.007(4) 0.013(4) 0.001(3) -0.000(3) -0.001(3)
C5 0.000(3) 0.015(4) 0.017(4) -0.002(3) 0.005(3) 0.001(3)
C6 0.006(4) 0.017(4) 0.011(4) -0.000(3) 0.009(3) -0.002(3)
C7 0.000(4) 0.017(5) 0.009(4) -0.002(3) 0.002(3) -0.003(3)
C8 0.000(3) 0.007(3) 0.010(3) -0.001(3) 0.004(3) -0.002(3)

loop_
_atom_type_symbol
_atom_type_description
_atom_type_scat_dispersion_real
_atom_type_scat_dispersion_imag
_atom_type_scat_source
C C 0.0181 0.0091
;
International Tables for Crystallography
(Vol. C, Tables 4.2.6.8 and 6.1.1.4)
;
H H 0.0000 0.0000
;
International Tables for Crystallography
(Vol. C, Table 6.1.1.4)
;
O O 0.0492 0.0322
;
International Tables for Crystallography
(Vol. C, Tables 4.2.6.8 and 6.1.1.4)
;
Rb Rb -0.4688 1.6079
;
International Tables for Crystallography
(Vol. C, Tables 4.2.6.8 and 6.1.1.4)
;
I I -0.3257 6.8362
;
International Tables for Crystallography
(Vol. C, Tables 4.2.6.8 and 6.1.1.4)
;

loop_
_geom_angle_atom_site_label_1
_geom_angle_atom_site_label_2
_geom_angle_atom_site_label_3
_geom_angle
_geom_angle_publ_flag
_geom_angle_site_symmetry_1
_geom_angle_site_symmetry_3
O1 Rb1 O1 87.18(17) yes 1_545 .
O1 Rb1 O2 85.41(16) yes 1_545 4_554
O1 Rb1 O2 145.51(14) yes 1_545 4_564
O1 Rb1 O3 72.16(15) yes 1_545 .
O1 Rb1 O3 83.94(17) yes 1_545 3_756
O1 Rb1 O3 143.18(15) yes 1_545 3_766
O1 Rb1 O2 144.92(15) yes . 4_554
O1 Rb1 O2 85.88(17) yes . 4_564
O1 Rb1 O3 66.78(15) yes . .
O1 Rb1 O3 141.64(16) yes . 3_756
O1 Rb1 O3 82.45(16) yes . 3_766
O2 Rb1 O2 81.18(15) yes 4_554 4_564
O2 Rb1 O3 141.14(15) yes 4_554 .
O2 Rb1 O3 71.35(15) yes 4_554 3_756
O2 Rb1 O3 121.85(18) yes 4_554 3_766
O2 Rb1 O3 133.97(15) yes 4_564 .
O2 Rb1 O3 120.72(18) yes 4_564 3_756
O2 Rb1 O3 68.89(15) yes 4_564 3_766
O3 Rb1 O3 74.98(16) yes . 3_756
O3 Rb1 O3 71.27(16) yes . 3_766
O3 Rb1 O3 82.69(15) yes 3_756 3_766
Rb1 O1 Rb1 87.18(18) yes . 1_565
Rb1 O1 C1 130.8(5) yes . .
Rb1 O1 C1 127.2(5) yes 1_565 .
Rb1 O2 Rb1 81.18(15) yes 4_555 4_565
Rb1 O2 C1 116.4(5) yes 4_555 .
Rb1 O2 C1 136.2(5) yes 4_565 .
Rb1 O3 Rb1 105.0(2) yes . 3_756
Rb1 O3 Rb1 108.7(2) yes . 3_766
Rb1 O3 Rb1 82.69(14) yes 3_756 3_766
O1 C1 O2 123.5(8) yes . .
O1 C1 C8 119.6(6) yes . .
O2 C1 C8 116.9(8) yes . .
C4 C3 C8 119.3(7) yes . .
I1 C4 C3 121.4(6) yes . .
I1 C4 C5 117.6(5) yes . .
C3 C4 C5 121.0(6) yes . .
C4 C5 C6 119.4(7) yes . .
C5 C6 C7 120.5(8) yes . .
C6 C7 C8 120.3(7) yes . .
C1 C8 C3 120.5(7) yes . .
C1 C8 C7 120.0(6) yes . .
C3 C8 C7 119.6(7) yes . .
C4 C3 H3 120.335 no . .
C8 C3 H3 120.333 no . .
C4 C5 H5 120.285 no . .
C6 C5 H5 120.290 no . .
C5 C6 H6 119.775 no . .
C7 C6 H6 119.770 no . .
C6 C7 H7 119.865 no . .
C8 C7 H7 119.863 no . .

loop_
_geom_bond_atom_site_label_1
_geom_bond_atom_site_label_2
_geom_bond_distance
_geom_bond_publ_flag
_geom_bond_site_symmetry_2
I1 C4 2.102(7) yes .
Rb1 O1 2.936(6) yes 1_545
Rb1 O1 2.867(6) yes .
Rb1 O2 3.055(6) yes 4_554
Rb1 O2 3.094(6) yes 4_564
Rb1 O3 3.120(6) yes .
Rb1 O3 2.952(6) yes 3_756
Rb1 O3 3.102(6) yes 3_766
O1 C1 1.242(11) yes .
O2 C1 1.295(9) yes .
C1 C8 1.509(12) yes .
C3 C4 1.389(11) yes .
C3 C8 1.386(9) yes .
C4 C5 1.401(12) yes .
C5 C6 1.373(10) yes .
C6 C7 1.382(12) yes .
C7 C8 1.409(12) yes .
C3 H3 0.950 no .
C5 H5 0.950 no .
C6 H6 0.950 no .
C7 H7 0.950 no .

loop_
_geom_contact_atom_site_label_1
_geom_contact_atom_site_label_2
_geom_contact_distance
_geom_contact_publ_flag
_geom_contact_site_symmetry_2
Rb1 O3 3.460(7) no 4_554
Rb1 C7 3.587(8) no 4_554
O1 C3 2.834(10) no .
O1 C7 3.375(9) no 4_564
O2 O3 2.860(9) no .
O2 O3 2.741(9) no 1_565
O2 C7 2.816(11) no .
O3 C1 3.474(9) no 1_545
O3 C1 3.238(9) no .
C3 C6 2.789(11) no .
C4 C7 2.761(10) no .
C5 C8 2.788(11) no .
I1 H3 3.1192 no .
I1 H5 3.0390 no .
I1 H5 3.3458 no 3_666
I1 H5 3.2404 no 4_554
I1 H6 3.1413 no 4_554
Rb1 H7 3.1256 no 4_554
Rb1 H7 3.1295 no 4_564
O1 H3 2.5593 no .
O1 H6 3.4798 no 4_564
O1 H7 2.5507 no 4_564
O2 H7 2.5148 no .
C1 H3 2.6744 no .
C1 H7 2.6795 no .
C3 H5 3.2822 no .
C3 H6 3.5535 no 4_554
C3 H6 2.9334 no 4_564
C3 H7 3.2716 no .
C4 H6 3.2549 no .
C4 H6 3.5379 no 4_564
C5 H3 3.2843 no .
C5 H7 3.2456 no .
C6 H3 3.3084 no 4_555
C6 H3 3.1407 no 4_565
C7 H3 3.2776 no .
C7 H3 3.4129 no 4_565
C7 H5 3.2494 no .
C8 H6 3.2770 no .
H3 H6 2.8863 no 4_554
H3 H6 2.4195 no 4_564
H3 H7 2.9728 no 4_564
H5 H6 2.3238 no .
H6 H7 2.3264 no .

loop_
_geom_torsion_atom_site_label_1
_geom_torsion_atom_site_label_2
_geom_torsion_atom_site_label_3
_geom_torsion_atom_site_label_4
_geom_torsion
_geom_torsion_publ_flag
_geom_torsion_site_symmetry_1
_geom_torsion_site_symmetry_3
_geom_torsion_site_symmetry_4
O1 Rb1 O1 Rb1 180.00(14) no 1_545 . 1_565
O1 Rb1 O1 C1 40.8(4) no 1_545 . .
O1 Rb1 O1 Rb1 180.00(14) no . 1_545 1_545
O1 Rb1 O1 C1 -38.3(4) no . 1_545 1_545
O1 Rb1 O2 Rb1 -31.87(14) no 1_545 4_554 1_545
O1 Rb1 O2 C1 105.7(4) no 1_545 4_554 4_554
O2 Rb1 O1 Rb1 34.32(14) no 4_554 1_545 1_545
O2 Rb1 O1 C1 176.0(4) no 4_554 1_545 1_545
O1 Rb1 O2 Rb1 111.6(3) no 1_545 4_564 1_565
O1 Rb1 O2 C1 -7.6(7) no 1_545 4_564 4_564
O2 Rb1 O1 Rb1 101.5(3) no 4_564 1_545 1_545
O2 Rb1 O1 C1 -116.9(4) no 4_564 1_545 1_545
O1 Rb1 O3 Rb1 88.37(19) no 1_545 . 3_756
O1 Rb1 O3 Rb1 175.6(2) no 1_545 . 3_766
O3 Rb1 O1 Rb1 -113.51(16) no . 1_545 1_545
O3 Rb1 O1 C1 28.2(4) no . 1_545 1_545
O1 Rb1 O3 Rb1 -73.11(18) no 1_545 3_756 3_756
O1 Rb1 O3 Rb1 34.40(14) no 1_545 3_756 1_545
O3 Rb1 O1 Rb1 -37.37(14) no 3_756 1_545 1_545
O3 Rb1 O1 C1 104.3(4) no 3_756 1_545 1_545
O1 Rb1 O3 Rb1 -7.0(4) no 1_545 3_766 3_766
O1 Rb1 O3 Rb1 -110.4(2) no 1_545 3_766 1_565
O3 Rb1 O1 Rb1 -106.6(3) no 3_766 1_545 1_545
O3 Rb1 O1 C1 35.1(6) no 3_766 1_545 1_545
O1 Rb1 O2 Rb1 -110.3(3) no . 4_554 1_545
O1 Rb1 O2 C1 27.2(6) no . 4_554 4_554
O2 Rb1 O1 Rb1 -102.1(3) no 4_554 . 1_565
O2 Rb1 O1 C1 118.7(4) no 4_554 . .
O1 Rb1 O2 Rb1 32.71(14) no . 4_564 1_565
O1 Rb1 O2 C1 -86.5(5) no . 4_564 4_564
O2 Rb1 O1 Rb1 -33.81(13) no 4_564 . 1_565
O2 Rb1 O1 C1 -173.0(4) no 4_564 . .
O1 Rb1 O3 Rb1 -176.9(2) no . . 3_756
O1 Rb1 O3 Rb1 -89.7(2) no . . 3_766
O3 Rb1 O1 Rb1 108.22(17) no . . 1_565
O3 Rb1 O1 C1 -31.0(4) no . . .
O1 Rb1 O3 Rb1 4.5(4) no . 3_756 3_756
O1 Rb1 O3 Rb1 112.1(2) no . 3_756 1_545
O3 Rb1 O1 Rb1 103.4(3) no 3_756 . 1_565
O3 Rb1 O1 C1 -35.8(6) no 3_756 . .
O1 Rb1 O3 Rb1 67.97(19) no . 3_766 3_766
O1 Rb1 O3 Rb1 -35.47(15) no . 3_766 1_565
O3 Rb1 O1 Rb1 35.41(14) no 3_766 . 1_565
O3 Rb1 O1 C1 -103.8(4) no 3_766 . .
O2 Rb1 O2 Rb1 180.00(16) no 4_554 4_564 1_565
O2 Rb1 O2 C1 60.8(5) no 4_554 4_564 4_564
O2 Rb1 O2 Rb1 180.00(16) no 4_564 4_554 1_545
O2 Rb1 O2 C1 -42.5(4) no 4_564 4_554 4_554
O2 Rb1 O3 Rb1 30.6(3) no 4_554 . 3_756
O2 Rb1 O3 Rb1 117.9(2) no 4_554 . 3_766
O3 Rb1 O2 Rb1 22.0(3) no . 4_554 1_545
O3 Rb1 O2 C1 159.6(3) no . 4_554 4_554
O2 Rb1 O3 Rb1 -160.3(2) no 4_554 3_756 3_756
O2 Rb1 O3 Rb1 -52.79(15) no 4_554 3_756 1_545
O3 Rb1 O2 Rb1 53.27(15) no 3_756 4_554 1_545
O3 Rb1 O2 C1 -169.2(4) no 3_756 4_554 4_554
O2 Rb1 O3 Rb1 -139.22(17) no 4_554 3_766 3_766
O2 Rb1 O3 Rb1 117.34(16) no 4_554 3_766 1_565
O3 Rb1 O2 Rb1 121.70(15) no 3_766 4_554 1_545
O3 Rb1 O2 C1 -100.8(4) no 3_766 4_554 4_554
O2 Rb1 O3 Rb1 -118.4(2) no 4_564 . 3_756
O2 Rb1 O3 Rb1 -31.2(3) no 4_564 . 3_766
O3 Rb1 O2 Rb1 -19.1(3) no . 4_564 1_565
O3 Rb1 O2 C1 -138.3(5) no . 4_564 4_564
O2 Rb1 O3 Rb1 132.58(17) no 4_564 3_756 3_756
O2 Rb1 O3 Rb1 -119.91(15) no 4_564 3_756 1_545
O3 Rb1 O2 Rb1 -117.95(16) no 3_756 4_564 1_565
O3 Rb1 O2 C1 122.8(5) no 3_756 4_564 4_564
O2 Rb1 O3 Rb1 156.5(2) no 4_564 3_766 3_766
O2 Rb1 O3 Rb1 53.01(15) no 4_564 3_766 1_565
O3 Rb1 O2 Rb1 -50.78(15) no 3_766 4_564 1_565
O3 Rb1 O2 C1 -170.0(6) no 3_766 4_564 4_564
O3 Rb1 O3 Rb1 0.00(16) no . 3_756 3_756
O3 Rb1 O3 Rb1 107.51(17) no . 3_756 1_545
O3 Rb1 O3 Rb1 0.00(17) no 3_756 . 3_756
O3 Rb1 O3 Rb1 87.2(2) no 3_756 . 3_766
O3 Rb1 O3 Rb1 0.00(16) no . 3_766 3_766
O3 Rb1 O3 Rb1 -103.44(18) no . 3_766 1_565
O3 Rb1 O3 Rb1 -87.2(2) no 3_766 . 3_756
O3 Rb1 O3 Rb1 0.00(17) no 3_766 . 3_766
O3 Rb1 O3 Rb1 -76.6(2) no 3_756 3_766 3_766
O3 Rb1 O3 Rb1 180.00(18) no 3_756 3_766 1_565
O3 Rb1 O3 Rb1 72.49(19) no 3_766 3_756 3_756
O3 Rb1 O3 Rb1 180.00(17) no 3_766 3_756 1_545
Rb1 O1 C1 O2 75.5(8) no . . .
Rb1 O1 C1 C8 -101.6(6) no . . .
Rb1 O1 C1 O2 -49.5(9) no 1_565 . .
Rb1 O1 C1 C8 133.4(4) no 1_565 . .
Rb1 O2 C1 O1 -128.6(6) no 4_555 . .
Rb1 O2 C1 C8 48.6(7) no 4_555 . .
Rb1 O2 C1 O1 125.7(7) no 4_565 . .
Rb1 O2 C1 C8 -57.1(9) no 4_565 . .
O1 C1 C8 C3 10.6(10) no . . .
O1 C1 C8 C7 -167.8(6) no . . .
O2 C1 C8 C3 -166.7(6) no . . .
O2 C1 C8 C7 14.9(10) no . . .
C4 C3 C8 C1 -178.2(6) no . . .
C4 C3 C8 C7 0.3(11) no . . .
C8 C3 C4 I1 178.7(6) no . . .
C8 C3 C4 C5 -0.3(11) no . . .
I1 C4 C5 C6 -179.4(5) no . . .
C3 C4 C5 C6 -0.4(11) no . . .
C4 C5 C6 C7 1.1(12) no . . .
C5 C6 C7 C8 -1.1(12) no . . .
C6 C7 C8 C1 178.8(6) no . . .
C6 C7 C8 C3 0.4(11) no . . .
